data_7062462
loop_
_publ_author_name
'Geng, Jun'
'Sun, Jiaxin'
'Lin, Hongyan'
'Wang, Xiuli'

_publ_section_title
;
 Metal-regulated d10 coordination polymers constructed from
 bis(pyridyl)-bis(amide) ligands with different spacers as high-efficiency
 fluorescence sensors for identifying chlortetracycline and furaltadone
;
_journal_issue 20
_journal_name_full 'New Journal of Chemistry'
_journal_page_first 9701
_journal_page_last 9707
_journal_paper_doi 10.1039/D3NJ01538F
_journal_volume 47
_journal_year 2023
_chemical_formula_moiety 'C35 H23 N4 O8 Zn, H4 O2'
_chemical_formula_sum 'C35 H27 N4 O10 Zn'
_chemical_formula_weight 728.97
_space_group_crystal_system monoclinic
_space_group_IT_number 11
_space_group_name_Hall '-P 2yb'
_space_group_name_H-M_alt 'P 1 21/m 1'
_atom_sites_solution_hydrogens mixed
_atom_sites_solution_primary iterative
_audit_creation_date 2023-01-18
_audit_creation_method
;
Olex2 1.5-alpha
(compiled 2021.08.20 svn.r13c46975 for OlexSys, GUI svn.r6396)
;
_audit_update_record
;
2023-02-09 deposited with the CCDC.	2023-04-18 downloaded from the CCDC.
;
_cell_angle_alpha 90
_cell_angle_beta 114.133(2)
_cell_angle_gamma 90
_cell_formula_units_Z 2
_cell_length_a 10.0472(8)
_cell_length_b 16.5358(13)
_cell_length_c 10.2478(9)
_cell_measurement_reflns_used 1325
_cell_measurement_temperature 296(2)
_cell_measurement_theta_max 21.45
_cell_measurement_theta_min 2.22
_cell_volume 1553.7(2)
_computing_cell_refinement 'SAINT V8.18C (?, 2016)'
_computing_data_collection 'APEX3 Ver. 2016.5-0 (Bruker-AXS, 2016)'
_computing_data_reduction 'SAINT V8.18C (?, 2016)'
_computing_molecular_graphics 'Olex2 1.5-alpha (Dolomanov et al., 2009)'
_computing_publication_material 'Olex2 1.5-alpha (Dolomanov et al., 2009)'
_computing_structure_refinement 'SHELXL 2018/3 (Sheldrick, 2015)'
_computing_structure_solution 'olex2.solve 1.5-alpha (Bourhis et al., 2015)'
_diffrn_ambient_temperature 296.15
_diffrn_detector_area_resol_mean 7.9
_diffrn_detector_type 'Bruker APEX II'
_diffrn_measured_fraction_theta_full 1.000
_diffrn_measured_fraction_theta_max 0.999
_diffrn_measurement_device 'three-circle diffractometer'
_diffrn_measurement_device_type 'Bruker APEX-II CCD'
_diffrn_measurement_method '\f and \w scans'
_diffrn_radiation_type MoK\a
_diffrn_radiation_wavelength 0.71073
_diffrn_reflns_av_R_equivalents 0.0641
_diffrn_reflns_av_unetI/netI 0.0812
_diffrn_reflns_Laue_measured_fraction_full 1.000
_diffrn_reflns_Laue_measured_fraction_max 0.999
_diffrn_reflns_limit_h_max 13
_diffrn_reflns_limit_h_min -9
_diffrn_reflns_limit_k_max 22
_diffrn_reflns_limit_k_min -21
_diffrn_reflns_limit_l_max 13
_diffrn_reflns_limit_l_min -12
_diffrn_reflns_number 11525
_diffrn_reflns_point_group_measured_fraction_full 1.000
_diffrn_reflns_point_group_measured_fraction_max 0.999
_diffrn_reflns_theta_full 25.242
_diffrn_reflns_theta_max 28.284
_diffrn_reflns_theta_min 2.178
_diffrn_source_current 30.0
_diffrn_source_power 1.2
_diffrn_source_voltage 40.0
_diffrn_standards_number 0
_exptl_absorpt_coefficient_mu 0.860
_exptl_absorpt_correction_T_max 0.86
_exptl_absorpt_correction_T_min 0.84
_exptl_absorpt_correction_type none
_exptl_absorpt_process_details 'SADABS-2016/2 (Krause et al., 2015) was used for absorption correction.'
_exptl_crystal_colour colorless
_exptl_crystal_density_diffrn 1.558
_exptl_crystal_density_method 'not measured'
_exptl_crystal_description block
_exptl_crystal_F_000 750
_exptl_crystal_size_max 0.24
_exptl_crystal_size_mid 0.22
_exptl_crystal_size_min 0.2
_refine_diff_density_max 0.388
_refine_diff_density_min -0.513
_refine_diff_density_rms 0.070
_refine_ls_extinction_method none
_refine_ls_goodness_of_fit_ref 1.032
_refine_ls_hydrogen_treatment constr
_refine_ls_matrix_type full
_refine_ls_number_parameters 268
_refine_ls_number_reflns 3997
_refine_ls_number_restraints 0
_refine_ls_restrained_S_all 1.032
_refine_ls_R_factor_all 0.1044
_refine_ls_R_factor_gt 0.0534
_refine_ls_shift/su_max 0.000
_refine_ls_shift/su_mean 0.000
_refine_ls_structure_factor_coef Fsqd
_refine_ls_weighting_details 'w=1/[\s^2^(Fo^2^)+(0.0473P)^2^+0.5547P] where P=(Fo^2^+2Fc^2^)/3'
_refine_ls_weighting_scheme calc
_refine_ls_wR_factor_gt 0.1091
_refine_ls_wR_factor_ref 0.1256
_reflns_Friedel_coverage 0.000
_reflns_number_gt 2512
_reflns_number_total 3997
_reflns_threshold_expression 'I > 2\s(I)'
_cod_data_source_file d3nj01538f2.cif
_cod_data_source_block 6
_cod_depositor_comments 'Adding full bibliography for 7062462--7062464.cif.'
_cod_database_code 7062462
_shelx_shelxl_version_number 2018/3
_shelx_space_group_comment
;
The symmetry employed for this shelxl refinement is uniquely defined
by the following loop, which should always be used as a source of
symmetry information in preference to the above space-group names.
They are only intended as comments.
;
_shelx_estimated_absorpt_t_max 0.847
_shelx_estimated_absorpt_t_min 0.820
_olex2_refinement_description
;
1. Fixed Uiso
 At 1.2 times of:
  All C(H) groups, All N(H) groups
 At 1.5 times of:
  All O(H,H) groups
2. Others
 Fixed Sof: O7(0.5) O8(0.5) C22(0.5) H9A(0.5) H9B(0.5) H0AA(0.5) H0AB(0.5)
3.a Free rotating group:
 O9(H9A,H9B), O0AA(H0AA,H0AB)
3.b Aromatic/amide H refined with riding coordinates:
 N2(H2), C2(H2A), C6(H6), C7(H7), C8(H8), C11(H11), C15(H15), C16(H16),
 C17(H17), C18(H18), C19(H19), C20(H20), C21(H21)
;
_olex2_submission_special_instructions 'No special instructions were received'

loop_
_space_group_symop_operation_xyz
'x, y, z'
'-x, y+1/2, -z'
'-x, -y, -z'
'x, -y-1/2, z'

loop_
_atom_site_label
_atom_site_type_symbol
_atom_site_fract_x
_atom_site_fract_y
_atom_site_fract_z
_atom_site_U_iso_or_equiv
_atom_site_adp_type
_atom_site_occupancy
_atom_site_site_symmetry_order
_atom_site_calc_flag
_atom_site_refinement_flags_posn
_atom_site_refinement_flags_adp
_atom_site_refinement_flags_occupancy
_atom_site_disorder_assembly
_atom_site_disorder_group
Zn1 Zn 0.58041(6) 0.250000 0.30347(6) 0.02940(17) Uani 1 2 d S T P . .
O1 O 0.4521(3) 0.250000 1.0962(3) 0.0366(8) Uani 1 2 d S T P . .
O2 O 0.4435(3) 0.250000 0.3960(3) 0.0395(8) Uani 1 2 d S T P . .
O3 O 0.6530(4) 0.250000 0.5873(4) 0.0441(9) Uani 1 2 d S T P . .
O4 O 0.6601(4) 0.250000 1.0708(4) 0.0421(9) Uani 1 2 d S T P . .
N1 N 0.6836(3) 0.36056(15) 0.3420(3) 0.0334(6) Uani 1 1 d . . . . .
O5 O 1.0124(3) 0.59396(15) 0.2852(3) 0.0612(9) Uani 1 1 d . . . . .
C1 C 0.4388(5) 0.250000 0.8617(5) 0.0279(10) Uani 1 2 d S T P . .
N2 N 0.9716(3) 0.45913(17) 0.2742(4) 0.0536(10) Uani 1 1 d . . . . .
H2 H 1.003380 0.413996 0.256467 0.064 Uiso 1 1 calc R U . . .
C2 C 0.5100(5) 0.250000 0.7702(5) 0.0269(10) Uani 1 2 d S T P . .
H2A H 0.611406 0.250000 0.809172 0.032 Uiso 1 2 calc R U P . .
C3 C 0.5247(5) 0.250000 1.0200(5) 0.0294(10) Uani 1 2 d S T P . .
C4 C 0.4346(5) 0.250000 0.6231(5) 0.0237(9) Uani 1 2 d S T P . .
C5 C 0.5183(5) 0.250000 0.5304(5) 0.0295(10) Uani 1 2 d S T P . .
C6 C 0.2884(5) 0.250000 0.8031(5) 0.0337(11) Uani 1 2 d S T P . .
H6 H 0.239215 0.250000 0.862812 0.040 Uiso 1 2 calc R U P . .
C7 C 0.2102(5) 0.250000 0.6568(5) 0.0352(11) Uani 1 2 d S T P . .
H7 H 0.108785 0.250000 0.618679 0.042 Uiso 1 2 calc R U P . .
C8 C 0.7951(4) 0.37682(19) 0.3069(4) 0.0361(8) Uani 1 1 d . . . . .
H8 H 0.833202 0.334662 0.272723 0.043 Uiso 1 1 calc R U . . .
C9 C 0.2823(5) 0.250000 0.5654(5) 0.0292(10) Uani 1 2 d S T P . .
C10 C 0.8575(4) 0.4527(2) 0.3185(4) 0.0413(9) Uani 1 1 d . . . . .
C11 C 1.4497(4) 0.4745(2) 0.0013(4) 0.0448(10) Uani 1 1 d . . . . .
H11 H 1.443060 0.425003 -0.043906 0.054 Uiso 1 1 calc R U . . .
C12 C 1.0396(4) 0.5264(2) 0.2552(4) 0.0464(10) Uani 1 1 d . . . . .
C13 C 1.1466(4) 0.5105(2) 0.1910(4) 0.0434(9) Uani 1 1 d . . . . .
C14 C 1.3478(4) 0.4884(2) 0.0683(4) 0.0407(9) Uani 1 1 d . . . . .
C15 C 0.6317(4) 0.4213(2) 0.3934(4) 0.0441(9) Uani 1 1 d . . . . .
H15 H 0.555290 0.411139 0.420253 0.053 Uiso 1 1 calc R U . . .
C16 C 0.8016(4) 0.5153(2) 0.3705(5) 0.0529(11) Uani 1 1 d . . . . .
H16 H 0.839771 0.567300 0.379825 0.063 Uiso 1 1 calc R U . . .
C17 C 1.1479(4) 0.4404(2) 0.1193(5) 0.0545(11) Uani 1 1 d . . . . .
H17 H 1.080357 0.399960 0.110564 0.065 Uiso 1 1 calc R U . . .
C18 C 1.2469(4) 0.5705(2) 0.2011(5) 0.0524(11) Uani 1 1 d . . . . .
H18 H 1.248572 0.618338 0.249626 0.063 Uiso 1 1 calc R U . . .
C19 C 0.6872(4) 0.4981(2) 0.4080(5) 0.0537(11) Uani 1 1 d . . . . .
H19 H 0.647621 0.539021 0.443478 0.064 Uiso 1 1 calc R U . . .
C20 C 1.3442(4) 0.5591(2) 0.1390(5) 0.0557(12) Uani 1 1 d . . . . .
H20 H 1.409381 0.600285 0.144819 0.067 Uiso 1 1 calc R U . . .
C21 C 1.2481(4) 0.4288(2) 0.0599(5) 0.0509(11) Uani 1 1 d . . . . .
H21 H 1.248185 0.380418 0.013810 0.061 Uiso 1 1 calc R U . . .
O7 O 0.1822(6) 0.3428(3) 0.3687(6) 0.0554(14) Uani 0.5 1 d . . P . .
O8 O 0.1118(6) 0.2148(4) 0.3314(6) 0.0525(15) Uani 0.5 1 d . . P . .
C22 C 0.1917(8) 0.2735(4) 0.4124(8) 0.0320(19) Uani 0.5 1 d . . P . .
O9 O -0.0653(4) 0.250000 0.0837(4) 0.0709(13) Uani 1 2 d GS T P . .
H9A H -0.050808 0.260173 0.009501 0.106 Uiso 0.5 1 d G U P . .
H9B H -0.144210 0.273686 0.073001 0.106 Uiso 0.5 1 d G U P . .
O0AA O -0.0189(5) 0.250000 -0.1538(5) 0.0610(11) Uani 1 2 d GS T P . .
H0AA H -0.035601 0.286598 -0.216777 0.091 Uiso 0.5 1 d G U P . .
H0AB H -0.039981 0.206068 -0.200949 0.091 Uiso 0.5 1 d G U P . .

loop_
_atom_site_aniso_label
_atom_site_aniso_U_11
_atom_site_aniso_U_22
_atom_site_aniso_U_33
_atom_site_aniso_U_23
_atom_site_aniso_U_13
_atom_site_aniso_U_12
Zn1 0.0305(3) 0.0375(3) 0.0287(3) 0.000 0.0207(2) 0.000
O1 0.047(2) 0.047(2) 0.0257(19) 0.000 0.0254(16) 0.000
O2 0.0346(19) 0.068(2) 0.0216(19) 0.000 0.0167(15) 0.000
O3 0.034(2) 0.067(2) 0.040(2) 0.000 0.0240(17) 0.000
O4 0.040(2) 0.062(2) 0.028(2) 0.000 0.0173(16) 0.000
N1 0.0379(16) 0.0366(15) 0.0364(17) -0.0011(13) 0.0258(13) -0.0007(12)
O5 0.0703(19) 0.0402(16) 0.103(3) -0.0161(15) 0.0657(19) -0.0125(13)
C1 0.039(3) 0.026(2) 0.023(2) 0.000 0.018(2) 0.000
N2 0.058(2) 0.0349(17) 0.098(3) -0.0109(17) 0.063(2) -0.0083(14)
C2 0.028(2) 0.030(2) 0.028(3) 0.000 0.017(2) 0.000
C3 0.036(3) 0.033(2) 0.024(3) 0.000 0.017(2) 0.000
C4 0.028(2) 0.023(2) 0.025(2) 0.000 0.0153(19) 0.000
C5 0.032(3) 0.032(2) 0.033(3) 0.000 0.021(2) 0.000
C6 0.037(3) 0.041(3) 0.033(3) 0.000 0.025(2) 0.000
C7 0.026(2) 0.048(3) 0.037(3) 0.000 0.019(2) 0.000
C8 0.0384(19) 0.0353(18) 0.047(2) -0.0054(16) 0.0294(17) -0.0015(15)
C9 0.037(3) 0.030(2) 0.027(3) 0.000 0.019(2) 0.000
C10 0.042(2) 0.038(2) 0.058(3) -0.0057(18) 0.0350(19) -0.0039(16)
C11 0.049(2) 0.0340(19) 0.069(3) 0.0003(18) 0.042(2) 0.0015(15)
C12 0.048(2) 0.039(2) 0.065(3) -0.0102(19) 0.037(2) -0.0082(17)
C13 0.046(2) 0.0347(19) 0.066(3) -0.0060(18) 0.039(2) -0.0058(16)
C14 0.043(2) 0.0332(19) 0.058(3) -0.0017(17) 0.033(2) -0.0029(15)
C15 0.046(2) 0.048(2) 0.056(3) -0.0058(19) 0.038(2) 0.0003(17)
C16 0.061(3) 0.038(2) 0.080(3) -0.012(2) 0.050(2) -0.0089(19)
C17 0.062(3) 0.041(2) 0.082(3) -0.016(2) 0.052(3) -0.0199(19)
C18 0.057(2) 0.0340(19) 0.089(3) -0.013(2) 0.053(2) -0.0092(17)
C19 0.061(3) 0.043(2) 0.081(3) -0.011(2) 0.053(3) 0.0013(18)
C20 0.057(3) 0.037(2) 0.096(4) -0.010(2) 0.055(3) -0.0100(18)
C21 0.062(3) 0.036(2) 0.077(3) -0.015(2) 0.051(2) -0.0130(18)
O7 0.071(4) 0.039(3) 0.048(4) 0.006(3) 0.016(3) 0.011(3)
O8 0.061(4) 0.046(3) 0.046(4) -0.006(3) 0.018(3) -0.019(3)
C22 0.033(4) 0.034(6) 0.038(4) -0.003(3) 0.025(3) 0.004(3)
O9 0.042(3) 0.140(4) 0.030(2) 0.000 0.0133(19) 0.000
O0AA 0.067(3) 0.064(3) 0.071(3) 0.000 0.048(3) 0.000

loop_
_atom_type_symbol
_atom_type_description
_atom_type_scat_dispersion_real
_atom_type_scat_dispersion_imag
_atom_type_scat_source
C C 0.0033 0.0016 'International Tables Vol C Tables 4.2.6.8 and 6.1.1.4'
H H 0.0000 0.0000 'International Tables Vol C Tables 4.2.6.8 and 6.1.1.4'
N N 0.0061 0.0033 'International Tables Vol C Tables 4.2.6.8 and 6.1.1.4'
O O 0.0106 0.0060 'International Tables Vol C Tables 4.2.6.8 and 6.1.1.4'
Zn Zn 0.2839 1.4301 'International Tables Vol C Tables 4.2.6.8 and 6.1.1.4'

loop_
_geom_angle_atom_site_label_1
_geom_angle_atom_site_label_2
_geom_angle_atom_site_label_3
_geom_angle
_geom_angle_site_symmetry_1
_geom_angle_site_symmetry_3
_geom_angle_publ_flag
O1 Zn1 N1 105.13(9) 1_554 . ?
O1 Zn1 N1 105.13(9) 1_554 4_565 ?
O2 Zn1 O1 103.90(13) . 1_554 ?
O2 Zn1 N1 107.74(8) . 4_565 ?
O2 Zn1 N1 107.74(8) . . ?
N1 Zn1 N1 125.25(15) 4_565 . ?
C3 O1 Zn1 112.0(3) . 1_556 ?
C5 O2 Zn1 107.6(3) . . ?
C8 N1 Zn1 122.6(2) . . ?
C15 N1 Zn1 119.7(2) . . ?
C15 N1 C8 117.4(3) . . ?
C2 C1 C3 120.3(4) . . ?
C6 C1 C2 118.7(4) . . ?
C6 C1 C3 121.1(4) . . ?
C10 N2 H2 115.3 . . ?
C12 N2 H2 115.3 . . ?
C12 N2 C10 129.4(3) . . ?
C1 C2 H2A 119.0 . . ?
C4 C2 C1 122.1(4) . . ?
C4 C2 H2A 119.0 . . ?
O1 C3 C1 116.5(4) . . ?
O4 C3 O1 123.3(4) . . ?
O4 C3 C1 120.2(4) . . ?
C2 C4 C5 119.3(4) . . ?
C2 C4 C9 118.6(4) . . ?
C9 C4 C5 122.1(4) . . ?
O2 C5 C4 116.7(4) . . ?
O3 C5 O2 124.1(4) . . ?
O3 C5 C4 119.3(4) . . ?
C1 C6 H6 119.7 . . ?
C7 C6 C1 120.6(4) . . ?
C7 C6 H6 119.7 . . ?
C6 C7 H7 119.8 . . ?
C6 C7 C9 120.5(4) . . ?
C9 C7 H7 119.8 . . ?
N1 C8 H8 118.0 . . ?
N1 C8 C10 124.0(3) . . ?
C10 C8 H8 118.0 . . ?
C4 C9 C7 119.6(4) . . ?
C4 C9 C22 122.1(4) . . ?
C4 C9 C22 122.1(4) . 4_565 ?
C7 C9 C22 116.1(4) . . ?
C7 C9 C22 116.1(4) . 4_565 ?
C22 C9 C22 29.9(5) 4_565 . ?
C8 C10 N2 116.2(3) . . ?
C16 C10 N2 125.7(3) . . ?
C16 C10 C8 118.0(3) . . ?
C11 C11 H11 116.7 3_865 . ?
C11 C11 C14 126.5(4) 3_865 . ?
C14 C11 H11 116.7 . . ?
O5 C12 N2 122.3(3) . . ?
O5 C12 C13 123.3(3) . . ?
N2 C12 C13 114.3(3) . . ?
C17 C13 C12 123.3(3) . . ?
C17 C13 C18 118.5(3) . . ?
C18 C13 C12 118.1(3) . . ?
C20 C14 C11 123.4(3) . . ?
C21 C14 C11 119.2(3) . . ?
C21 C14 C20 117.4(3) . . ?
N1 C15 H15 118.9 . . ?
N1 C15 C19 122.2(3) . . ?
C19 C15 H15 118.9 . . ?
C10 C16 H16 121.0 . . ?
C19 C16 C10 117.9(3) . . ?
C19 C16 H16 121.0 . . ?
C13 C17 H17 119.4 . . ?
C13 C17 C21 121.2(3) . . ?
C21 C17 H17 119.4 . . ?
C13 C18 H18 120.1 . . ?
C20 C18 C13 119.8(3) . . ?
C20 C18 H18 120.1 . . ?
C15 C19 C16 120.5(3) . . ?
C15 C19 H19 119.8 . . ?
C16 C19 H19 119.8 . . ?
C14 C20 H20 118.9 . . ?
C18 C20 C14 122.2(3) . . ?
C18 C20 H20 118.9 . . ?
C14 C21 C17 120.9(3) . . ?
C14 C21 H21 119.6 . . ?
C17 C21 H21 119.6 . . ?
O8 O7 C22 45.0(4) 4_565 . ?
O7 O8 O8 145.6(4) 4_565 4_565 ?
O7 O8 C22 105.5(5) 4_565 . ?
O8 O8 C22 42.4(4) 4_565 . ?
C22 O8 O7 71.3(7) 4_565 4_565 ?
C22 O8 O8 77.7(6) 4_565 4_565 ?
C22 O8 C22 35.3(6) 4_565 . ?
O7 C22 C9 123.3(7) . . ?
O7 C22 O8 121.7(8) . . ?
O8 C22 C9 159.6(8) 4_565 . ?
O8 C22 C9 114.7(5) . . ?
O8 C22 O7 63.7(6) 4_565 . ?
O8 C22 O8 59.9(8) 4_565 . ?
C22 C22 C9 75.0(2) 4_565 . ?
C22 C22 O7 159.9(5) 4_565 . ?
C22 C22 O8 42.4(4) 4_565 . ?
C22 C22 O8 102.3(6) 4_565 4_565 ?
H9A O9 H9A 22.9 . 4_565 ?
H9A O9 H9B 117.9 . 4_565 ?
H9A O9 H9B 106.6 . . ?
H9A O9 H9B 106.6 4_565 4_565 ?
H9B O9 H9A 117.9 . 4_565 ?
H9B O9 H9B 54.9 . 4_565 ?
H0AA O0AA H0AA 90.8 . 4_565 ?
H0AA O0AA H0AB 104.5 4_565 4_565 ?
H0AA O0AA H0AB 14.9 . 4_565 ?
H0AA O0AA H0AB 104.5 . . ?
H0AB O0AA H0AA 14.9 . 4_565 ?
H0AB O0AA H0AB 117.4 . 4_565 ?

loop_
_geom_bond_atom_site_label_1
_geom_bond_atom_site_label_2
_geom_bond_distance
_geom_bond_site_symmetry_2
_geom_bond_publ_flag
Zn1 O1 1.984(3) 1_554 ?
Zn1 O2 1.964(3) . ?
Zn1 N1 2.059(3) 4_565 ?
Zn1 N1 2.059(3) . ?
O1 C3 1.268(5) . ?
O2 C5 1.271(5) . ?
O3 C5 1.235(5) . ?
O4 C3 1.243(5) . ?
N1 C8 1.336(4) . ?
N1 C15 1.336(4) . ?
O5 C12 1.219(4) . ?
C1 C2 1.393(6) . ?
C1 C3 1.493(6) . ?
C1 C6 1.380(6) . ?
N2 H2 0.8600 . ?
N2 C10 1.399(4) . ?
N2 C12 1.361(4) . ?
C2 H2A 0.9300 . ?
C2 C4 1.382(6) . ?
C4 C5 1.505(5) . ?
C4 C9 1.397(6) . ?
C6 H6 0.9300 . ?
C6 C7 1.379(6) . ?
C7 H7 0.9300 . ?
C7 C9 1.399(6) . ?
C8 H8 0.9300 . ?
C8 C10 1.387(4) . ?
C9 C22 1.507(9) . ?
C9 C22 1.507(9) 4_565 ?
C10 C16 1.383(4) . ?
C11 C11 1.324(6) 3_865 ?
C11 H11 0.9300 . ?
C11 C14 1.465(4) . ?
C12 C13 1.495(5) . ?
C13 C17 1.375(5) . ?
C13 C18 1.389(4) . ?
C14 C20 1.384(5) . ?
C14 C21 1.382(4) . ?
C15 H15 0.9300 . ?
C15 C19 1.371(5) . ?
C16 H16 0.9300 . ?
C16 C19 1.383(5) . ?
C17 H17 0.9300 . ?
C17 C21 1.386(5) . ?
C18 H18 0.9300 . ?
C18 C20 1.380(5) . ?
C19 H19 0.9300 . ?
C20 H20 0.9300 . ?
C21 H21 0.9300 . ?
O7 O8 1.154(7) 4_565 ?
O7 C22 1.219(8) . ?
O8 O8 1.165(12) 4_565 ?
O8 C22 1.317(7) . ?
O8 C22 0.909(8) 4_565 ?
C22 C22 0.779(12) 4_565 ?
O9 H9A 0.8477 . ?
O9 H9A 0.85(5) 4_565 ?
O9 H9B 0.85(7) 4_565 ?
O9 H9B 0.8502 . ?
O0AA H0AA 0.8501 . ?
O0AA H0AA 0.85(16) 4_565 ?
O0AA H0AB 0.85(17) 4_565 ?
O0AA H0AB 0.8500 . ?

loop_
_geom_torsion_atom_site_label_1
_geom_torsion_atom_site_label_2
_geom_torsion_atom_site_label_3
_geom_torsion_atom_site_label_4
_geom_torsion
_geom_torsion_site_symmetry_1
_geom_torsion_site_symmetry_2
_geom_torsion_site_symmetry_3
_geom_torsion_site_symmetry_4
_geom_torsion_publ_flag
Zn1 O1 C3 O4 0.000(3) 1_556 . . . ?
Zn1 O1 C3 C1 180.000(2) 1_556 . . . ?
Zn1 O2 C5 O3 0.000(1) . . . . ?
Zn1 O2 C5 C4 180.000(1) . . . . ?
Zn1 N1 C8 C10 173.4(3) . . . . ?
Zn1 N1 C15 C19 -173.6(3) . . . . ?
N1 C8 C10 N2 -178.7(3) . . . . ?
N1 C8 C10 C16 0.5(6) . . . . ?
N1 C15 C19 C16 -0.6(7) . . . . ?
O5 C12 C13 C17 -160.4(4) . . . . ?
O5 C12 C13 C18 17.8(6) . . . . ?
C1 C2 C4 C5 180.000(2) . . . . ?
C1 C2 C4 C9 0.000(2) . . . . ?
C1 C6 C7 C9 0.000(3) . . . . ?
N2 C10 C16 C19 179.3(4) . . . . ?
N2 C12 C13 C17 18.1(6) . . . . ?
N2 C12 C13 C18 -163.8(4) . . . . ?
C2 C1 C3 O1 180.000(2) . . . . ?
C2 C1 C3 O4 0.000(3) . . . . ?
C2 C1 C6 C7 0.000(3) . . . . ?
C2 C4 C5 O2 180.000(2) . . . . ?
C2 C4 C5 O3 0.000(2) . . . . ?
C2 C4 C9 C7 0.000(2) . . . . ?
C2 C4 C9 C22 -162.3(3) . . . 4_565 ?
C2 C4 C9 C22 162.2(3) . . . . ?
C3 C1 C2 C4 180.000(2) . . . . ?
C3 C1 C6 C7 180.000(2) . . . . ?
C4 C9 C22 O7 -71.3(7) . . . . ?
C4 C9 C22 O8 -175(2) . . . 4_565 ?
C4 C9 C22 O8 115.0(5) . . . . ?
C4 C9 C22 C22 99.6(2) . . . 4_565 ?
C5 C4 C9 C7 180.000(2) . . . . ?
C5 C4 C9 C22 -17.8(3) . . . . ?
C5 C4 C9 C22 17.7(3) . . . 4_565 ?
C6 C1 C2 C4 0.000(3) . . . . ?
C6 C1 C3 O1 0.000(3) . . . . ?
C6 C1 C3 O4 180.000(2) . . . . ?
C6 C7 C9 C4 0.000(2) . . . . ?
C6 C7 C9 C22 -163.3(3) . . . . ?
C6 C7 C9 C22 163.3(3) . . . 4_565 ?
C7 C9 C22 O7 91.6(7) . . . . ?
C7 C9 C22 O8 -82.2(6) . . . . ?
C7 C9 C22 O8 -13(2) . . . 4_565 ?
C7 C9 C22 C22 -97.5(2) . . . 4_565 ?
C8 N1 C15 C19 1.2(6) . . . . ?
C8 C10 C16 C19 0.2(6) . . . . ?
C9 C4 C5 O2 0.000(2) . . . . ?
C9 C4 C5 O3 180.000(2) . . . . ?
C10 N2 C12 O5 4.9(7) . . . . ?
C10 N2 C12 C13 -173.5(4) . . . . ?
C10 C16 C19 C15 -0.2(7) . . . . ?
C11 C11 C14 C20 0.3(8) 3_865 . . . ?
C11 C11 C14 C21 179.3(5) 3_865 . . . ?
C11 C14 C20 C18 180.0(4) . . . . ?
C11 C14 C21 C17 -178.6(4) . . . . ?
C12 N2 C10 C8 170.3(4) . . . . ?
C12 N2 C10 C16 -8.9(7) . . . . ?
C12 C13 C17 C21 179.1(4) . . . . ?
C12 C13 C18 C20 -177.8(4) . . . . ?
C13 C17 C21 C14 -1.4(7) . . . . ?
C13 C18 C20 C14 -1.4(7) . . . . ?
C15 N1 C8 C10 -1.2(6) . . . . ?
C17 C13 C18 C20 0.4(7) . . . . ?
C18 C13 C17 C21 0.9(7) . . . . ?
C20 C14 C21 C17 0.5(6) . . . . ?
C21 C14 C20 C18 0.9(7) . . . . ?
O7 O8 C22 C9 -37.2(8) 4_565 . . . ?
O7 O8 C22 O7 148.9(8) 4_565 . . . ?
O7 O8 C22 O8 165.0(4) 4_565 . . 4_565 ?
O7 O8 C22 C22 -15.0(4) 4_565 . . 4_565 ?
O8 O7 C22 C9 -157.8(10) 4_565 . . . ?
O8 O7 C22 O8 15.5(4) 4_565 . . . ?
O8 O7 C22 C22 48.6(13) 4_565 . . 4_565 ?
O8 O8 C22 C9 157.8(9) 4_565 . . . ?
O8 O8 C22 O7 -16.1(4) 4_565 . . . ?
O8 O8 C22 C22 180.003(3) 4_565 . . 4_565 ?
C22 C9 C22 O7 -170.9(6) 4_565 . . . ?
C22 C9 C22 O8 15.3(6) 4_565 . . . ?
C22 C9 C22 O8 85(2) 4_565 . . 4_565 ?
C22 O8 C22 C9 -22.2(9) 4_565 . . . ?
C22 O8 C22 O7 163.9(4) 4_565 . . . ?
C22 O8 C22 O8 179.997(1) 4_565 . . 4_565 ?
